data_7237496
loop_
_publ_author_name
'Bian, Mengying'
'Wang, Yuanxun'
'Guo, Xuan'
'Lv, Fang'
'Chen, Zhijian'
'Duan, Lian'
'Bian, Zuqiang'
'Liu, Zhiwei'
'Geng, Hua'
'Xiao, Lixin'

_publ_section_title
;
 Positional isomerism effect of spirobifluorene and terpyridine moieties
 of &#x201C;(A)n--D--(A)n&#x201D; type electron transport materials for
 long-lived and highly efficient TADF-PhOLEDs
;
_journal_issue 38
_journal_name_full 'Journal of Materials Chemistry C'
_journal_page_first 10276
_journal_paper_doi 10.1039/C8TC03796E
_journal_volume 6
_journal_year 2018
_chemical_formula_sum 'C57 H38 Cl4 N6'
_chemical_formula_weight 948.73
_space_group_crystal_system monoclinic
_space_group_IT_number 15
_space_group_name_Hall '-C 2yc'
_space_group_name_H-M_alt 'C 1 2/c 1'
_atom_sites_solution_hydrogens geom
_audit_creation_method SHELXL-2014/7
_audit_update_record
;
2018-07-31 deposited with the CCDC.
2018-08-31 downloaded from the CCDC.
;
_cell_angle_alpha 90
_cell_angle_beta 129.729(5)
_cell_angle_gamma 90
_cell_formula_units_Z 4
_cell_length_a 19.5621(10)
_cell_length_b 24.2721(18)
_cell_length_c 12.7702(7)
_cell_measurement_reflns_used 3840
_cell_measurement_temperature 179.99(10)
_cell_measurement_theta_max 27.9780
_cell_measurement_theta_min 2.6710
_cell_volume 4663.3(6)
_computing_structure_refinement 'SHELXL-2014/7 (Sheldrick, 2014)'
_diffrn_ambient_temperature 179.99(10)
_diffrn_measured_fraction_theta_full 0.998
_diffrn_measured_fraction_theta_max 0.998
_diffrn_measurement_device_type 'XtaLAB AFC12 (RINC): Kappa single'
_diffrn_radiation_type MoK\a
_diffrn_radiation_wavelength 0.71073
_diffrn_reflns_av_R_equivalents 0.0416
_diffrn_reflns_av_unetI/netI 0.0373
_diffrn_reflns_Laue_measured_fraction_full 0.998
_diffrn_reflns_Laue_measured_fraction_max 0.998
_diffrn_reflns_limit_h_max 21
_diffrn_reflns_limit_h_min -21
_diffrn_reflns_limit_k_max 25
_diffrn_reflns_limit_k_min -26
_diffrn_reflns_limit_l_max 11
_diffrn_reflns_limit_l_min -14
_diffrn_reflns_number 12016
_diffrn_reflns_point_group_measured_fraction_full 0.998
_diffrn_reflns_point_group_measured_fraction_max 0.998
_diffrn_reflns_theta_full 23.253
_diffrn_reflns_theta_max 23.253
_diffrn_reflns_theta_min 2.668
_exptl_absorpt_coefficient_mu 0.301
_exptl_absorpt_correction_T_max 1.00000
_exptl_absorpt_correction_T_min 0.80901
_exptl_absorpt_correction_type multi-scan
_exptl_absorpt_process_details
;
CrysAlisPro 1.171.39.29a (Rigaku Oxford Diffraction, 2015)
Empirical absorption correction using spherical harmonics,
 implemented in SCALE3 ABSPACK scaling algorithm.
;
_exptl_crystal_colour colorless
_exptl_crystal_density_diffrn 1.351
_exptl_crystal_description sheet-like
_exptl_crystal_F_000 1960
_exptl_crystal_size_max 0.6
_exptl_crystal_size_mid 0.5
_exptl_crystal_size_min 0.02
_refine_diff_density_max 1.457
_refine_diff_density_min -1.147
_refine_diff_density_rms 0.092
_refine_ls_extinction_method none
_refine_ls_goodness_of_fit_ref 1.042
_refine_ls_hydrogen_treatment constr
_refine_ls_matrix_type full
_refine_ls_number_parameters 303
_refine_ls_number_reflns 3351
_refine_ls_number_restraints 2
_refine_ls_restrained_S_all 1.047
_refine_ls_R_factor_all 0.1371
_refine_ls_R_factor_gt 0.1018
_refine_ls_shift/su_max 0.004
_refine_ls_shift/su_mean 0.000
_refine_ls_structure_factor_coef Fsqd
_refine_ls_weighting_details 'w=1/[\s^2^(Fo^2^)+(0.0500P)^2^+60.0000P] where P=(Fo^2^+2Fc^2^)/3'
_refine_ls_weighting_scheme calc
_refine_ls_wR_factor_gt 0.2208
_refine_ls_wR_factor_ref 0.2426
_reflns_Friedel_coverage 0.000
_reflns_number_gt 2366
_reflns_number_total 3351
_reflns_threshold_expression 'I > 2\s(I)'
_cod_data_source_file c8tc03796e2.cif
_cod_data_source_block 3
_cod_original_sg_symbol_H-M 'C 2/c'
_cod_database_code 7237496
_shelx_shelxl_version_number 2014/7
_shelx_space_group_comment
;
The symmetry employed for this shelxl refinement is uniquely defined
by the following loop, which should always be used as a source of
symmetry information in preference to the above space-group names.
They are only intended as comments.
;

loop_
_space_group_symop_operation_xyz
'x, y, z'
'-x, y, -z+1/2'
'x+1/2, y+1/2, z'
'-x+1/2, y+1/2, -z+1/2'
'-x, -y, -z'
'x, -y, z-1/2'
'-x+1/2, -y+1/2, -z'
'x+1/2, -y+1/2, z-1/2'

loop_
_atom_site_label
_atom_site_type_symbol
_atom_site_fract_x
_atom_site_fract_y
_atom_site_fract_z
_atom_site_U_iso_or_equiv
_atom_site_adp_type
_atom_site_occupancy
_atom_site_site_symmetry_order
_atom_site_calc_flag
_atom_site_refinement_flags_posn
_atom_site_refinement_flags_adp
_atom_site_refinement_flags_occupancy
N17 N 0.6061(3) 0.27071(19) 0.7502(5) 0.0316(11) Uani 1 1 d . . .
N26 N 0.7086(3) 0.1467(2) 0.9479(5) 0.0450(13) Uani 1 1 d . . .
N32 N 0.5624(3) 0.3889(2) 0.5444(6) 0.0475(14) Uani 1 1 d . . .
C1 C 1.0000 0.3231(3) 0.7500 0.0262(17) Uani 1 2 d S T P
C2 C 1.0459(3) 0.3630(2) 0.8704(6) 0.0314(13) Uani 1 1 d . . .
C3 C 1.0280(4) 0.4174(2) 0.8243(6) 0.0404(15) Uani 1 1 d . . .
C4 C 1.0615(5) 0.4594(3) 0.9159(7) 0.060(2) Uani 1 1 d . . .
H4 H 1.0495 0.4958 0.8861 0.073 Uiso 1 1 calc R U .
C5 C 1.1137(5) 0.4477(3) 1.0542(8) 0.065(2) Uani 1 1 d . . .
H5 H 1.1359 0.4764 1.1164 0.078 Uiso 1 1 calc R U .
C6 C 1.1326(4) 0.3944(3) 1.0996(7) 0.0461(16) Uani 1 1 d . . .
H6 H 1.1681 0.3871 1.1923 0.055 Uiso 1 1 calc R U .
C7 C 1.0986(4) 0.3512(2) 1.0069(6) 0.0352(14) Uani 1 1 d . . .
H7 H 1.1115 0.3149 1.0370 0.042 Uiso 1 1 calc R U .
C8 C 0.9364(3) 0.2832(2) 0.7423(5) 0.0275(12) Uani 1 1 d . . .
C9 C 0.9605(3) 0.2290(2) 0.7450(6) 0.0304(13) Uani 1 1 d . . .
C10 C 0.9129(4) 0.1854(2) 0.7393(6) 0.0370(14) Uani 1 1 d . . .
H10 H 0.9280 0.1492 0.7379 0.044 Uiso 1 1 calc R U .
C11 C 0.8425(4) 0.1967(2) 0.7359(6) 0.0377(14) Uani 1 1 d . . .
H11 H 0.8106 0.1677 0.7336 0.045 Uiso 1 1 calc R U .
C12 C 0.8179(3) 0.2506(2) 0.7357(6) 0.0314(13) Uani 1 1 d . . .
C13 C 0.8646(3) 0.2942(2) 0.7367(5) 0.0300(13) Uani 1 1 d . . .
H13 H 0.8478 0.3304 0.7337 0.036 Uiso 1 1 calc R U .
C14 C 0.7453(3) 0.2594(2) 0.7419(6) 0.0295(13) Uani 1 1 d . . .
C15 C 0.6833(3) 0.3013(2) 0.6711(6) 0.0335(14) Uani 1 1 d . . .
H15 H 0.6869 0.3261 0.6191 0.040 Uiso 1 1 calc R U .
C16 C 0.6152(3) 0.3060(2) 0.6787(6) 0.0321(13) Uani 1 1 d . . .
C18 C 0.6661(3) 0.2302(2) 0.8193(5) 0.0303(13) Uani 1 1 d . . .
C19 C 0.7371(3) 0.2242(2) 0.8188(5) 0.0310(13) Uani 1 1 d . . .
H19 H 0.7789 0.1965 0.8701 0.037 Uiso 1 1 calc R U .
C21 C 0.6541(3) 0.1901(2) 0.8939(6) 0.0318(13) Uani 1 1 d . . .
C22 C 0.5887(4) 0.1972(2) 0.9056(6) 0.0351(14) Uani 1 1 d . . .
H22 H 0.5530 0.2285 0.8706 0.042 Uiso 1 1 calc R U .
C23 C 0.5778(4) 0.1573(3) 0.9697(6) 0.0418(16) Uani 1 1 d . . .
H23 H 0.5330 0.1606 0.9755 0.050 Uiso 1 1 calc R U .
C24 C 0.6324(4) 0.1130(3) 1.0246(7) 0.0477(17) Uani 1 1 d . . .
H24 H 0.6265 0.0857 1.0694 0.057 Uiso 1 1 calc R U .
C25 C 0.6972(5) 0.1097(3) 1.0120(8) 0.0562(19) Uani 1 1 d . . .
H25 H 0.7353 0.0796 1.0508 0.067 Uiso 1 1 calc R U .
C27 C 0.5472(4) 0.3502(2) 0.6018(6) 0.0356(14) Uani 1 1 d . . .
C28 C 0.4720(4) 0.3508(3) 0.5913(6) 0.0410(15) Uani 1 1 d . . .
H28 H 0.4634 0.3235 0.6330 0.049 Uiso 1 1 calc R U .
C29 C 0.4106(4) 0.3920(3) 0.5185(7) 0.0463(17) Uani 1 1 d . . .
H29 H 0.3599 0.3931 0.5104 0.056 Uiso 1 1 calc R U .
C30 C 0.4252(4) 0.4313(3) 0.4583(7) 0.0517(18) Uani 1 1 d . . .
H30 H 0.3844 0.4595 0.4079 0.062 Uiso 1 1 calc R U .
C31 C 0.5018(4) 0.4282(3) 0.4737(8) 0.057(2) Uani 1 1 d . . .
H31 H 0.5113 0.4551 0.4324 0.068 Uiso 1 1 calc R U .
Cl1 Cl 0.8557(3) 0.02326(17) 0.6376(4) 0.1470(14) Uani 1 1 d D . .
Cl2 Cl 0.7293(3) 0.03456(19) 0.3531(3) 0.177(2) Uani 1 1 d D . .
C33 C 0.7868(7) 0.0655(4) 0.4997(9) 0.102(3) Uani 1 1 d D . .
H33A H 0.7460 0.0834 0.5078 0.122 Uiso 1 1 calc R U .
H33B H 0.8224 0.0940 0.5019 0.122 Uiso 1 1 calc R U .

loop_
_atom_site_aniso_label
_atom_site_aniso_U_11
_atom_site_aniso_U_22
_atom_site_aniso_U_33
_atom_site_aniso_U_23
_atom_site_aniso_U_13
_atom_site_aniso_U_12
N17 0.023(2) 0.038(3) 0.039(3) -0.001(2) 0.022(2) -0.001(2)
N26 0.044(3) 0.048(3) 0.059(3) 0.012(3) 0.040(3) 0.009(3)
N32 0.036(3) 0.045(3) 0.067(4) 0.014(3) 0.036(3) 0.006(2)
C1 0.020(4) 0.030(4) 0.034(4) 0.000 0.020(3) 0.000
C2 0.027(3) 0.038(3) 0.040(3) 0.000(3) 0.026(3) 0.000(2)
C3 0.053(4) 0.035(3) 0.047(3) -0.005(3) 0.038(3) -0.003(3)
C4 0.090(6) 0.040(4) 0.057(5) 0.000(4) 0.050(5) 0.001(4)
C5 0.089(6) 0.052(5) 0.063(5) -0.018(4) 0.053(5) -0.011(4)
C6 0.045(4) 0.057(4) 0.039(4) -0.004(3) 0.029(3) 0.000(3)
C7 0.029(3) 0.041(3) 0.043(4) 0.005(3) 0.027(3) 0.002(3)
C8 0.017(3) 0.039(3) 0.028(3) 0.001(2) 0.015(2) 0.000(2)
C9 0.023(3) 0.040(3) 0.038(3) 0.000(3) 0.024(3) 0.000(3)
C10 0.035(3) 0.035(3) 0.053(4) -0.003(3) 0.033(3) -0.003(3)
C11 0.035(3) 0.036(3) 0.052(4) -0.001(3) 0.033(3) -0.005(3)
C12 0.023(3) 0.044(3) 0.035(3) -0.003(3) 0.022(3) 0.000(3)
C13 0.028(3) 0.032(3) 0.036(3) 0.003(3) 0.023(3) 0.004(2)
C14 0.024(3) 0.034(3) 0.040(3) -0.005(3) 0.025(3) -0.007(2)
C15 0.025(3) 0.041(3) 0.039(3) 0.001(3) 0.023(3) -0.004(3)
C16 0.024(3) 0.034(3) 0.040(3) -0.004(3) 0.021(3) -0.004(2)
C18 0.024(3) 0.038(3) 0.032(3) -0.006(3) 0.020(3) -0.003(3)
C19 0.022(3) 0.037(3) 0.034(3) -0.004(3) 0.018(3) 0.000(2)
C21 0.027(3) 0.038(3) 0.036(3) -0.005(3) 0.023(3) -0.006(3)
C22 0.028(3) 0.045(4) 0.039(3) -0.003(3) 0.025(3) -0.001(3)
C23 0.036(3) 0.059(4) 0.044(4) -0.008(3) 0.032(3) -0.013(3)
C24 0.058(4) 0.048(4) 0.056(4) 0.004(3) 0.045(4) -0.003(3)
C25 0.069(5) 0.049(4) 0.073(5) 0.018(4) 0.056(4) 0.014(4)
C27 0.027(3) 0.034(3) 0.048(4) 0.000(3) 0.025(3) -0.002(2)
C28 0.034(3) 0.042(4) 0.055(4) -0.002(3) 0.032(3) 0.001(3)
C29 0.030(3) 0.047(4) 0.064(4) -0.005(3) 0.031(3) 0.000(3)
C30 0.038(4) 0.044(4) 0.067(5) 0.006(4) 0.032(4) 0.008(3)
C31 0.043(4) 0.050(4) 0.083(5) 0.019(4) 0.043(4) 0.006(3)
Cl1 0.145(3) 0.169(3) 0.117(3) -0.012(2) 0.079(2) -0.041(3)
Cl2 0.154(3) 0.203(4) 0.083(2) -0.025(2) 0.033(2) 0.035(3)
C33 0.110(8) 0.127(9) 0.111(8) -0.008(7) 0.090(7) -0.013(7)

loop_
_atom_type_symbol
_atom_type_description
_atom_type_scat_dispersion_real
_atom_type_scat_dispersion_imag
_atom_type_scat_source
C C 0.0033 0.0016 'International Tables Vol C Tables 4.2.6.8 and 6.1.1.4'
H H 0.0000 0.0000 'International Tables Vol C Tables 4.2.6.8 and 6.1.1.4'
N N 0.0061 0.0033 'International Tables Vol C Tables 4.2.6.8 and 6.1.1.4'
Cl Cl 0.1484 0.1585 'International Tables Vol C Tables 4.2.6.8 and 6.1.1.4'

loop_
_geom_angle_atom_site_label_1
_geom_angle_atom_site_label_2
_geom_angle_atom_site_label_3
_geom_angle
_geom_angle_site_symmetry_1
_geom_angle_site_symmetry_3
C18 N17 C16 118.3(4) . .
C21 N26 C25 117.3(5) . .
C31 N32 C27 117.4(5) . .
C8 C1 C8 101.4(6) 2_756 .
C8 C1 C2 113.3(3) 2_756 2_756
C8 C1 C2 113.9(3) . 2_756
C8 C1 C2 113.9(3) 2_756 .
C8 C1 C2 113.3(3) . .
C2 C1 C2 101.5(6) 2_756 .
C7 C2 C3 120.9(5) . .
C7 C2 C1 128.8(5) . .
C3 C2 C1 110.3(5) . .
C4 C3 C2 119.5(6) . .
C4 C3 C3 131.6(4) . 2_756
C2 C3 C3 108.9(3) . 2_756
C3 C4 C5 119.8(7) . .
C3 C4 H4 120.1 . .
C5 C4 H4 120.1 . .
C4 C5 C6 120.7(7) . .
C4 C5 H5 119.6 . .
C6 C5 H5 119.6 . .
C7 C6 C5 120.0(6) . .
C7 C6 H6 120.0 . .
C5 C6 H6 120.0 . .
C2 C7 C6 119.1(6) . .
C2 C7 H7 120.4 . .
C6 C7 H7 120.4 . .
C13 C8 C9 120.1(5) . .
C13 C8 C1 129.5(5) . .
C9 C8 C1 110.4(4) . .
C10 C9 C8 121.1(5) . .
C10 C9 C9 130.0(3) . 2_756
C8 C9 C9 108.9(3) . 2_756
C11 C10 C9 118.4(5) . .
C11 C10 H10 120.8 . .
C9 C10 H10 120.8 . .
C10 C11 C12 121.7(5) . .
C10 C11 H11 119.1 . .
C12 C11 H11 119.1 . .
C11 C12 C13 119.3(5) . .
C11 C12 C14 118.4(5) . .
C13 C12 C14 122.2(5) . .
C8 C13 C12 119.3(5) . .
C8 C13 H13 120.3 . .
C12 C13 H13 120.3 . .
C19 C14 C15 117.8(5) . .
C19 C14 C12 119.6(5) . .
C15 C14 C12 122.6(5) . .
C14 C15 C16 119.2(5) . .
C14 C15 H15 120.4 . .
C16 C15 H15 120.4 . .
N17 C16 C15 122.8(5) . .
N17 C16 C27 117.1(5) . .
C15 C16 C27 120.1(5) . .
N17 C18 C19 121.7(5) . .
N17 C18 C21 118.2(5) . .
C19 C18 C21 120.0(5) . .
C14 C19 C18 120.2(5) . .
C14 C19 H19 119.9 . .
C18 C19 H19 119.9 . .
N26 C21 C22 121.9(5) . .
N26 C21 C18 116.6(5) . .
C22 C21 C18 121.5(5) . .
C23 C22 C21 118.8(6) . .
C23 C22 H22 120.6 . .
C21 C22 H22 120.6 . .
C24 C23 C22 119.9(6) . .
C24 C23 H23 120.1 . .
C22 C23 H23 120.1 . .
C23 C24 C25 117.8(6) . .
C23 C24 H24 121.1 . .
C25 C24 H24 121.1 . .
N26 C25 C24 124.2(6) . .
N26 C25 H25 117.9 . .
C24 C25 H25 117.9 . .
N32 C27 C28 122.3(5) . .
N32 C27 C16 116.6(5) . .
C28 C27 C16 121.1(5) . .
C29 C28 C27 119.2(6) . .
C29 C28 H28 120.4 . .
C27 C28 H28 120.4 . .
C28 C29 C30 118.9(6) . .
C28 C29 H29 120.5 . .
C30 C29 H29 120.5 . .
C29 C30 C31 118.7(6) . .
C29 C30 H30 120.7 . .
C31 C30 H30 120.7 . .
N32 C31 C30 123.5(6) . .
N32 C31 H31 118.3 . .
C30 C31 H31 118.3 . .
Cl2 C33 Cl1 114.7(6) . .
Cl2 C33 H33A 108.6 . .
Cl1 C33 H33A 108.6 . .
Cl2 C33 H33B 108.6 . .
Cl1 C33 H33B 108.6 . .
H33A C33 H33B 107.6 . .

loop_
_geom_bond_atom_site_label_1
_geom_bond_atom_site_label_2
_geom_bond_distance
_geom_bond_site_symmetry_2
N17 C18 1.341(7) .
N17 C16 1.344(7) .
N26 C21 1.335(7) .
N26 C25 1.327(8) .
N32 C31 1.328(8) .
N32 C27 1.338(7) .
C1 C8 1.530(7) 2_756
C1 C8 1.530(7) .
C1 C2 1.531(7) 2_756
C1 C2 1.531(7) .
C2 C7 1.373(8) .
C2 C3 1.397(8) .
C3 C4 1.363(9) .
C3 C3 1.464(12) 2_756
C4 C5 1.392(10) .
C4 H4 0.9300 .
C5 C6 1.368(10) .
C5 H5 0.9300 .
C6 C7 1.391(8) .
C6 H6 0.9300 .
C7 H7 0.9300 .
C8 C13 1.385(7) .
C8 C9 1.389(8) .
C9 C10 1.382(8) .
C9 C9 1.467(10) 2_756
C10 C11 1.376(8) .
C10 H10 0.9300 .
C11 C12 1.393(8) .
C11 H11 0.9300 .
C12 C13 1.394(8) .
C12 C14 1.488(7) .
C13 H13 0.9300 .
C14 C19 1.386(8) .
C14 C15 1.386(8) .
C15 C16 1.401(7) .
C15 H15 0.9300 .
C16 C27 1.490(8) .
C18 C19 1.402(7) .
C18 C21 1.482(8) .
C19 H19 0.9300 .
C21 C22 1.389(7) .
C22 C23 1.370(8) .
C22 H22 0.9300 .
C23 C24 1.352(9) .
C23 H23 0.9300 .
C24 C25 1.378(9) .
C24 H24 0.9300 .
C25 H25 0.9300 .
C27 C28 1.387(8) .
C28 C29 1.371(8) .
C28 H28 0.9300 .
C29 C30 1.365(9) .
C29 H29 0.9300 .
C30 C31 1.382(9) .
C30 H30 0.9300 .
C31 H31 0.9300 .
Cl1 C33 1.713(10) .
Cl2 C33 1.625(9) .
C33 H33A 0.9700 .
C33 H33B 0.9700 .
